data_4301302
loop_
_publ_author_name
'Nathan J. Silvernail'
'Marilyn M. Olmstead'
'Bruce C. Noll'

_publ_contact_author_address
;University of Notre Dame
Department of Chemistry and Biochemistry
251 Nieuwland Science Hall
Notre Dame, IN 46556-5670
;
_publ_contact_author_email W.R.Scheidt.1@nd.edu
_publ_contact_author_fax 1(574)6316652
_publ_contact_author_name 'Professor W. Robert Scheidt'
_publ_contact_author_phone 1(574)6315939
_publ_section_title
;
Tetragonal to Triclinic-A Phase Change for [Fe(TPP)(NO)]
;
_journal_name_full 'Inorganic Chemistry'
_journal_page_first 971
_journal_page_last 977
_journal_paper_doi 10.1021/ic801617q
_journal_volume 48
_journal_year 2009
_chemical_compound_source synthesized
_chemical_formula_moiety 'C44 H28 Fe N5 O'
_chemical_formula_sum 'C44 H28 Fe N5 O'
_chemical_formula_weight 698.56
_chemical_name_common '[Fe(TPP)(NO]'
_chemical_name_systematic
; 
 ? 
;
_space_group_IT_number 2
_symmetry_cell_setting triclinic
_symmetry_Int_Tables_number 2
_symmetry_space_group_name_Hall '-P 1'
_symmetry_space_group_name_H-M 'P -1'
_atom_sites_solution_hydrogens geom
_atom_sites_solution_primary direct
_atom_sites_solution_secondary difmap
_audit_creation_method SHELXL-97
_cell_angle_alpha 81.35(2)
_cell_angle_beta 65.23(2)
_cell_angle_gamma 68.12(2)
_cell_formula_units_Z 1
_cell_length_a 9.765(2)
_cell_length_b 10.120(2)
_cell_length_c 10.466(2)
_cell_measurement_temperature 180(2)
_cell_volume 871.4(4)
_computing_data_collection 'APEX2/SAINT (Bruker, 2004)'
_computing_data_reduction 'SAINT/XPREP (Bruker, 2004; Sheldrick, 2001)'
_computing_molecular_graphics 'Platon (Spek, 2004)'
_computing_publication_material 'XCIF (Sheldrick, 2001)'
_computing_structure_refinement 'SHELXL-97 (Sheldrick, 1997)'
_computing_structure_solution 'SHELXS-97 (Sheldrick, 1990)'
_diffrn_ambient_temperature 180(2)
_diffrn_detector_area_resol_mean 8.33
_diffrn_measured_fraction_theta_full .963
_diffrn_measured_fraction_theta_max .963
_diffrn_measurement_device_type 'Bruker SMART APEX CCD'
_diffrn_measurement_method '\w and \f scans'
_diffrn_radiation_monochromator graphite
_diffrn_radiation_source 'fine-focus sealed tube'
_diffrn_radiation_type MoK\a
_diffrn_radiation_wavelength 0.71073
_diffrn_reflns_av_R_equivalents 0.0000
_diffrn_reflns_av_sigmaI/netI 0.0964
_diffrn_reflns_limit_h_max 13
_diffrn_reflns_limit_h_min -11
_diffrn_reflns_limit_k_max 13
_diffrn_reflns_limit_k_min -13
_diffrn_reflns_limit_l_max 13
_diffrn_reflns_limit_l_min 0
_diffrn_reflns_number 4628
_diffrn_reflns_theta_full 28.37
_diffrn_reflns_theta_max 28.37
_diffrn_reflns_theta_min 3.04
_exptl_absorpt_coefficient_mu 0.476
_exptl_absorpt_correction_T_max 0.9629
_exptl_absorpt_correction_T_min 0.9067
_exptl_absorpt_correction_type multi-scan
_exptl_absorpt_process_details 'Blessing, R.H. ACTA Cryst. (1995) A51, 33-38'
_exptl_crystal_colour 'dark red'
_exptl_crystal_density_diffrn 1.331
_exptl_crystal_density_method 'not measured'
_exptl_crystal_description 'square bipyramid'
_exptl_crystal_F_000 361
_exptl_crystal_recrystallization_method 'liquid diffusion (chloroform/methanol)'
_exptl_crystal_size_max 0.21
_exptl_crystal_size_mid 0.17
_exptl_crystal_size_min 0.08
_refine_diff_density_max .430
_refine_diff_density_min -.433
_refine_diff_density_rms .066
_refine_ls_extinction_method none
_refine_ls_goodness_of_fit_ref 0.893
_refine_ls_hydrogen_treatment constr
_refine_ls_matrix_type full
_refine_ls_number_parameters 247
_refine_ls_number_reflns 4628
_refine_ls_number_restraints 0
_refine_ls_restrained_S_all 0.893
_refine_ls_R_factor_all 0.1034
_refine_ls_R_factor_gt 0.0481
_refine_ls_shift/su_max 0.001
_refine_ls_shift/su_mean 0.000
_refine_ls_structure_factor_coef Fsqd
_refine_ls_weighting_details 'calc w=1/[\s^2^(Fo^2^)+(0.0648P)^2^+0.0000P] where P=(Fo^2^+2Fc^2^)/3'
_refine_ls_weighting_scheme calc
_refine_ls_wR_factor_gt 0.0981
_refine_ls_wR_factor_ref 0.1102
_reflns_number_gt 2579
_reflns_number_total 4628
_reflns_threshold_expression >2sigma(I)
_cod_data_source_file ic801617q_si_002_07.cif
_cod_data_source_block 180_cryst_1
_cod_database_code 4301302

loop_
_symmetry_equiv_pos_as_xyz
'x, y, z'
'-x, -y, -z'

loop_
_atom_site_label
_atom_site_type_symbol
_atom_site_fract_x
_atom_site_fract_y
_atom_site_fract_z
_atom_site_U_iso_or_equiv
_atom_site_adp_type
_atom_site_occupancy
_atom_site_symmetry_multiplicity
_atom_site_calc_flag
_atom_site_refinement_flags
_atom_site_disorder_assembly
_atom_site_disorder_group
Fe1 Fe 0.4794(5) 0.4972(7) 0.5008(8) 0.0274(6) Uani 0.50 1 d P . .
N1 N 0.4619(2) 0.68075(18) 0.39300(19) 0.0291(5) Uani 1 1 d . . .
N2 N 0.3566(2) 0.60801(19) 0.67935(18) 0.0286(5) Uani 1 1 d . . .
C(M1 C 0.6301(3) 0.5889(2) 0.1504(2) 0.0296(5) Uani 1 1 d . . .
C(M2 C 0.2801(3) 0.8529(2) 0.5884(2) 0.0282(5) Uani 1 1 d . . .
C(A1 C 0.5255(3) 0.6974(2) 0.2482(2) 0.0300(6) Uani 1 1 d . . .
C(A2 C 0.3673(3) 0.8151(2) 0.4472(2) 0.0287(5) Uani 1 1 d . . .
C(A3 C 0.2773(3) 0.7531(2) 0.6972(2) 0.0310(6) Uani 1 1 d . . .
C(A4 C 0.3170(3) 0.5539(2) 0.8147(2) 0.0315(6) Uani 1 1 d . . .
C(B1 C 0.4694(3) 0.8445(2) 0.2135(2) 0.0370(6) Uani 1 1 d . . .
H(BA H 0.4962 0.8835 0.1215 0.044 Uiso 1 1 calc R . .
C(B2 C 0.3717(3) 0.9179(2) 0.3350(2) 0.0346(6) Uani 1 1 d . . .
H(BB H 0.3165 1.0178 0.3449 0.042 Uiso 1 1 calc R . .
C(B3 C 0.1897(3) 0.7896(2) 0.8428(2) 0.0381(6) Uani 1 1 d . . .
H(BC H 0.1264 0.8825 0.8816 0.046 Uiso 1 1 calc R . .
C(B4 C 0.2138(3) 0.6672(2) 0.9150(2) 0.0369(6) Uani 1 1 d . . .
H(BD H 0.1702 0.6578 1.0144 0.044 Uiso 1 1 calc R . .
C10 C 0.6892(3) 0.6280(2) -0.0032(2) 0.0311(6) Uani 1 1 d . . .
C11 C 0.8357(3) 0.6466(3) -0.0691(3) 0.0430(7) Uani 1 1 d . . .
H11A H 0.8990 0.6354 -0.0171 0.052 Uiso 1 1 calc R . .
C12 C 0.8920(3) 0.6813(3) -0.2102(3) 0.0457(7) Uani 1 1 d . . .
H12A H 0.9934 0.6938 -0.2544 0.055 Uiso 1 1 calc R . .
C13 C 0.8018(3) 0.6979(2) -0.2867(3) 0.0427(7) Uani 1 1 d . . .
H13A H 0.8411 0.7203 -0.3839 0.051 Uiso 1 1 calc R . .
C14 C 0.6541(4) 0.6817(3) -0.2212(3) 0.0521(8) Uani 1 1 d . . .
H14A H 0.5902 0.6940 -0.2730 0.063 Uiso 1 1 calc R . .
C15 C 0.5982(3) 0.6473(3) -0.0792(3) 0.0460(7) Uani 1 1 d . . .
H15A H 0.4957 0.6372 -0.0343 0.055 Uiso 1 1 calc R . .
C20 C 0.1843(3) 1.0063(2) 0.6278(2) 0.0291(5) Uani 1 1 d . . .
C21 C 0.0231(3) 1.0604(3) 0.6514(3) 0.0436(7) Uani 1 1 d . . .
H21A H -0.0274 0.9996 0.6437 0.052 Uiso 1 1 calc R . .
C22 C -0.0651(3) 1.2025(3) 0.6861(3) 0.0514(8) Uani 1 1 d . . .
H22A H -0.1756 1.2385 0.7013 0.062 Uiso 1 1 calc R . .
C23 C 0.0043(4) 1.2918(3) 0.6988(2) 0.0427(7) Uani 1 1 d . . .
H23A H -0.0567 1.3894 0.7224 0.051 Uiso 1 1 calc R . .
C24 C 0.1638(4) 1.2381(3) 0.6768(3) 0.0510(8) Uani 1 1 d . . .
H24A H 0.2135 1.2988 0.6862 0.061 Uiso 1 1 calc R . .
C25 C 0.2525(3) 1.0969(3) 0.6411(3) 0.0470(7) Uani 1 1 d . . .
H25A H 0.3631 1.0618 0.6254 0.056 Uiso 1 1 calc R . .
N3 N 0.3085(4) 0.4909(4) 0.4914(4) 0.0293(9) Uani 0.50 1 d P . .
O1 O 0.1806(4) 0.5506(4) 0.5019(4) 0.0590(11) Uani 0.50 1 d P . .

loop_
_atom_site_aniso_label
_atom_site_aniso_U_11
_atom_site_aniso_U_22
_atom_site_aniso_U_33
_atom_site_aniso_U_23
_atom_site_aniso_U_13
_atom_site_aniso_U_12
Fe1 0.0263(19) 0.0261(5) 0.0208(3) 0.0031(3) -0.0021(15) -0.0088(13)
N1 0.0277(11) 0.0279(10) 0.0237(11) 0.0030(8) -0.0083(9) -0.0045(9)
N2 0.0291(11) 0.0276(10) 0.0229(10) 0.0035(8) -0.0089(9) -0.0062(9)
C(M1 0.0278(13) 0.0349(13) 0.0223(12) 0.0056(9) -0.0090(10) -0.0097(11)
C(M2 0.0264(13) 0.0261(12) 0.0285(13) 0.0005(9) -0.0102(11) -0.0060(10)
C(A1 0.0292(13) 0.0325(13) 0.0252(13) 0.0045(10) -0.0099(11) -0.0098(11)
C(A2 0.0265(13) 0.0297(12) 0.0279(13) 0.0034(9) -0.0107(11) -0.0088(11)
C(A3 0.0280(14) 0.0308(13) 0.0282(13) -0.0008(10) -0.0091(11) -0.0058(11)
C(A4 0.0292(14) 0.0342(13) 0.0251(13) 0.0032(10) -0.0096(11) -0.0071(11)
C(B1 0.0395(15) 0.0307(13) 0.0327(14) 0.0078(10) -0.0122(12) -0.0088(11)
C(B2 0.0388(15) 0.0263(12) 0.0309(14) 0.0035(10) -0.0117(12) -0.0065(11)
C(B3 0.0376(15) 0.0333(13) 0.0334(14) -0.0025(10) -0.0097(12) -0.0056(12)
C(B4 0.0417(15) 0.0378(14) 0.0202(12) -0.0011(10) -0.0063(11) -0.0083(12)
C10 0.0367(15) 0.0263(12) 0.0230(12) 0.0041(9) -0.0092(11) -0.0075(11)
C11 0.0386(15) 0.0575(17) 0.0333(15) 0.0095(12) -0.0145(13) -0.0203(14)
C12 0.0446(17) 0.0527(17) 0.0338(16) 0.0052(12) -0.0063(13) -0.0230(14)
C13 0.0597(19) 0.0292(13) 0.0234(13) 0.0046(10) -0.0073(13) -0.0108(13)
C14 0.067(2) 0.0599(19) 0.0353(17) 0.0122(13) -0.0296(15) -0.0214(16)
C15 0.0430(16) 0.0623(18) 0.0386(17) 0.0121(13) -0.0192(13) -0.0254(14)
C20 0.0320(14) 0.0284(12) 0.0218(12) 0.0007(9) -0.0072(11) -0.0091(11)
C21 0.0335(15) 0.0347(15) 0.0643(19) -0.0080(12) -0.0199(14) -0.0098(12)
C22 0.0367(17) 0.0414(17) 0.068(2) -0.0085(14) -0.0202(15) -0.0016(14)
C23 0.059(2) 0.0263(13) 0.0293(14) -0.0017(10) -0.0107(13) -0.0077(14)
C24 0.064(2) 0.0374(16) 0.060(2) -0.0034(13) -0.0260(16) -0.0229(15)
C25 0.0378(16) 0.0440(17) 0.063(2) -0.0056(13) -0.0210(14) -0.0144(14)
N3 0.028(2) 0.032(2) 0.022(2) 0.0044(16) -0.0101(18) -0.0070(18)
O1 0.040(2) 0.069(3) 0.071(3) 0.004(2) -0.028(2) -0.017(2)

loop_
_atom_type_symbol
_atom_type_description
_atom_type_scat_dispersion_real
_atom_type_scat_dispersion_imag
_atom_type_scat_source
C C .0033 .0016 'International Tables Vol C Tables 4.2.6.8 and 6.1.1.4'
H H .0000 .0000 'International Tables Vol C Tables 4.2.6.8 and 6.1.1.4'
N N .0061 .0033 'International Tables Vol C Tables 4.2.6.8 and 6.1.1.4'
O O .0106 .0060 'International Tables Vol C Tables 4.2.6.8 and 6.1.1.4'
Fe Fe .3463 .8444 'International Tables Vol C Tables 4.2.6.8 and 6.1.1.4'

loop_
_geom_angle_atom_site_label_1
_geom_angle_atom_site_label_2
_geom_angle_atom_site_label_3
_geom_angle
_geom_angle_site_symmetry_1
_geom_angle_site_symmetry_3
_geom_angle_publ_flag
Fe1 Fe1 N3 173(2) 2_666 . ?
Fe1 Fe1 N2 88(2) 2_666 . ?
N3 Fe1 N2 93.6(3) . . ?
Fe1 Fe1 N1 87(2) 2_666 2_666 ?
N3 Fe1 N1 100.5(3) . 2_666 ?
N2 Fe1 N1 90.2(3) . 2_666 ?
Fe1 Fe1 N1 81.4(19) 2_666 . ?
N3 Fe1 N1 91.5(3) . . ?
N2 Fe1 N1 89.4(3) . . ?
N1 Fe1 N1 167.95(17) 2_666 . ?
Fe1 Fe1 N2 79.9(19) 2_666 2_666 ?
N3 Fe1 N2 98.4(3) . 2_666 ?
N2 Fe1 N2 167.96(18) . 2_666 ?
N1 Fe1 N2 89.1(3) 2_666 2_666 ?
N1 Fe1 N2 88.8(3) . 2_666 ?
Fe1 Fe1 N3 5.8(18) 2_666 2_666 ?
N3 Fe1 N3 178.6(4) . 2_666 ?
N2 Fe1 N3 86.7(2) . 2_666 ?
N1 Fe1 N3 80.9(2) 2_666 2_666 ?
N1 Fe1 N3 87.1(2) . 2_666 ?
N2 Fe1 N3 81.3(2) 2_666 2_666 ?
C(A2 N1 C(A1 105.52(18) . . ?
C(A2 N1 Fe1 127.4(3) . 2_666 ?
C(A1 N1 Fe1 126.6(2) . 2_666 ?
C(A2 N1 Fe1 126.5(3) . . ?
C(A1 N1 Fe1 127.5(3) . . ?
C(A3 N2 C(A4 104.73(18) . . ?
C(A3 N2 Fe1 128.1(3) . . ?
C(A4 N2 Fe1 126.9(3) . . ?
C(A3 N2 Fe1 127.2(2) . 2_666 ?
C(A4 N2 Fe1 127.4(3) . 2_666 ?
C(A1 C(M1 C(A4 123.9(2) . 2_666 ?
C(A1 C(M1 C10 118.13(19) . . ?
C(A4 C(M1 C10 117.97(19) 2_666 . ?
C(A2 C(M2 C(A3 122.8(2) . . ?
C(A2 C(M2 C20 119.25(19) . . ?
C(A3 C(M2 C20 118.0(2) . . ?
C(M1 C(A1 N1 125.7(2) . . ?
C(M1 C(A1 C(B1 124.4(2) . . ?
N1 C(A1 C(B1 109.93(18) . . ?
N1 C(A2 C(M2 126.8(2) . . ?
N1 C(A2 C(B2 110.3(2) . . ?
C(M2 C(A2 C(B2 122.9(2) . . ?
N2 C(A3 C(M2 125.4(2) . . ?
N2 C(A3 C(B3 110.81(19) . . ?
C(M2 C(A3 C(B3 123.8(2) . . ?
N2 C(A4 C(M1 125.6(2) . 2_666 ?
N2 C(A4 C(B4 110.01(19) . . ?
C(M1 C(A4 C(B4 124.4(2) 2_666 . ?
C(B2 C(B1 C(A1 107.6(2) . . ?
C(B2 C(B1 H(BA 126.2 . . ?
C(A1 C(B1 H(BA 126.2 . . ?
C(B1 C(B2 C(A2 106.71(19) . . ?
C(B1 C(B2 H(BB 126.6 . . ?
C(A2 C(B2 H(BB 126.6 . . ?
C(B4 C(B3 C(A3 106.9(2) . . ?
C(B4 C(B3 H(BC 126.5 . . ?
C(A3 C(B3 H(BC 126.5 . . ?
C(B3 C(B4 C(A4 107.5(2) . . ?
C(B3 C(B4 H(BD 126.2 . . ?
C(A4 C(B4 H(BD 126.2 . . ?
C15 C10 C11 118.8(2) . . ?
C15 C10 C(M1 121.1(2) . . ?
C11 C10 C(M1 120.2(2) . . ?
C10 C11 C12 120.8(3) . . ?
C10 C11 H11A 119.6 . . ?
C12 C11 H11A 119.6 . . ?
C13 C12 C11 120.3(3) . . ?
C13 C12 H12A 119.9 . . ?
C11 C12 H12A 119.9 . . ?
C12 C13 C14 119.4(2) . . ?
C12 C13 H13A 120.3 . . ?
C14 C13 H13A 120.3 . . ?
C13 C14 C15 119.9(3) . . ?
C13 C14 H14A 120.0 . . ?
C15 C14 H14A 120.0 . . ?
C10 C15 C14 120.9(3) . . ?
C10 C15 H15A 119.6 . . ?
C14 C15 H15A 119.6 . . ?
C25 C20 C21 118.1(2) . . ?
C25 C20 C(M2 121.5(2) . . ?
C21 C20 C(M2 120.3(2) . . ?
C20 C21 C22 120.4(3) . . ?
C20 C21 H21A 119.8 . . ?
C22 C21 H21A 119.8 . . ?
C23 C22 C21 121.0(3) . . ?
C23 C22 H22A 119.5 . . ?
C21 C22 H22A 119.5 . . ?
C22 C23 C24 118.8(2) . . ?
C22 C23 H23A 120.6 . . ?
C24 C23 H23A 120.6 . . ?
C23 C24 C25 120.5(3) . . ?
C23 C24 H24A 119.7 . . ?
C25 C24 H24A 119.7 . . ?
C20 C25 C24 121.3(2) . . ?
C20 C25 H25A 119.4 . . ?
C24 C25 H25A 119.4 . . ?
O1 N3 Fe1 147.3(4) . . ?
O1 N3 Fe1 146.5(4) . 2_666 ?

loop_
_geom_bond_atom_site_label_1
_geom_bond_atom_site_label_2
_geom_bond_distance
_geom_bond_site_symmetry_2
_geom_bond_publ_flag
Fe1 Fe1 0.421(6) 2_666 ?
Fe1 N3 1.736(5) . ?
Fe1 N2 1.984(7) . ?
Fe1 N1 1.993(7) 2_666 ?
Fe1 N1 2.012(7) . ?
Fe1 N2 2.014(7) 2_666 ?
Fe1 N3 2.154(5) 2_666 ?
N1 C(A2 1.371(3) . ?
N1 C(A1 1.387(3) . ?
N1 Fe1 1.993(7) 2_666 ?
N2 C(A3 1.380(3) . ?
N2 C(A4 1.386(3) . ?
N2 Fe1 2.014(7) 2_666 ?
C(M1 C(A1 1.386(3) . ?
C(M1 C(A4 1.390(3) 2_666 ?
C(M1 C10 1.508(3) . ?
C(M2 C(A2 1.389(3) . ?
C(M2 C(A3 1.402(3) . ?
C(M2 C20 1.497(3) . ?
C(A1 C(B1 1.431(3) . ?
C(A2 C(B2 1.444(3) . ?
C(A3 C(B3 1.426(3) . ?
C(A4 C(M1 1.390(3) 2_666 ?
C(A4 C(B4 1.431(3) . ?
C(B1 C(B2 1.348(3) . ?
C(B1 H(BA 0.9500 . ?
C(B2 H(BB 0.9500 . ?
C(B3 C(B4 1.345(3) . ?
C(B3 H(BC 0.9500 . ?
C(B4 H(BD 0.9500 . ?
C10 C15 1.370(3) . ?
C10 C11 1.376(3) . ?
C11 C12 1.384(3) . ?
C11 H11A 0.9500 . ?
C12 C13 1.372(4) . ?
C12 H12A 0.9500 . ?
C13 C14 1.376(4) . ?
C13 H13A 0.9500 . ?
C14 C15 1.390(3) . ?
C14 H14A 0.9500 . ?
C15 H15A 0.9500 . ?
C20 C25 1.369(4) . ?
C20 C21 1.383(4) . ?
C21 C22 1.384(3) . ?
C21 H21A 0.9500 . ?
C22 C23 1.364(4) . ?
C22 H22A 0.9500 . ?
C23 C24 1.371(4) . ?
C23 H23A 0.9500 . ?
C24 C25 1.378(3) . ?
C24 H24A 0.9500 . ?
C25 H25A 0.9500 . ?
N3 O1 1.131(4) . ?
N3 Fe1 2.154(5) 2_666 ?
